data_2022626
loop_
_publ_author_name
'Bosch, Eric'
'Bowling, Nathan P.'

_publ_section_title
;
 Co-operative halogen bonds and nonconventional
 <i>sp</i>-C---H&#x00B7;&#x00B7;&#x00B7;O hydrogen bonds in 1:1 cocrystals
 formed between diethynylpyridines and <i>N</i>-halosuccinimides
;
_journal_coeditor_code EF3030
_journal_issue 7
_journal_name_full 'Acta Crystallographica Section C'
_journal_page_first
;
;
_journal_paper_doi 10.1107/S2053229622006635
_journal_volume 78
_journal_year 2022
_chemical_formula_iupac 'C4 H4 I N O2, C9 H5 N'
_chemical_formula_moiety 'C4 H4 I N O2, C9 H5 N'
_chemical_formula_sum 'C13 H9 I N2 O2'
_chemical_formula_weight 352.12
_chemical_name_systematic
;
2,6-Diethynylpyridine--<i>N</i>-iodosuccinimide (1/1)
;
_space_group_crystal_system monoclinic
_space_group_IT_number 14
_space_group_name_Hall '-P 2yn'
_space_group_name_H-M_alt 'P 1 21/n 1'
_atom_sites_solution_hydrogens mixed
_atom_sites_solution_primary dual
_audit_creation_method SHELXL-2018/3
_cell_angle_alpha 90
_cell_angle_beta 100.6870(10)
_cell_angle_gamma 90
_cell_formula_units_Z 4
_cell_length_a 9.4503(8)
_cell_length_b 12.7805(11)
_cell_length_c 10.9605(9)
_cell_measurement_reflns_used 4626
_cell_measurement_temperature 100(2)
_cell_measurement_theta_max 26.97
_cell_measurement_theta_min 2.62
_cell_volume 1300.84(19)
_computing_cell_refinement
;
SMART (Bruker, 2014)
;
_computing_data_collection
;
SMART (Bruker, 2014)
;
_computing_data_reduction
;
SAINT (Bruker, 2014)
;
_computing_molecular_graphics
;
X-SEED (Barbour, 2020)
;
_computing_publication_material
;
X-SEED (Barbour, 2020)
;
_computing_structure_refinement
;
SHELXL2018 (Sheldrick, 2015<i>b</i>)
;
_computing_structure_solution
;
SHELXT2018 (Sheldrick, 2015<i>a</i>)
;
_diffrn_ambient_temperature 100(2)
_diffrn_detector_area_resol_mean 8.3660
_diffrn_measured_fraction_theta_full 1.000
_diffrn_measured_fraction_theta_max 0.998
_diffrn_measurement_device_type 'Bruker APEX-I CCD'
_diffrn_measurement_method 'phi and omega scans'
_diffrn_radiation_monochromator graphite
_diffrn_radiation_source 'fine-focus sealed tube'
_diffrn_radiation_type MoK\a
_diffrn_radiation_wavelength 0.71073
_diffrn_reflns_av_R_equivalents 0.0421
_diffrn_reflns_av_unetI/netI 0.0299
_diffrn_reflns_limit_h_max 12
_diffrn_reflns_limit_h_min -12
_diffrn_reflns_limit_k_max 16
_diffrn_reflns_limit_k_min -16
_diffrn_reflns_limit_l_max 14
_diffrn_reflns_limit_l_min -14
_diffrn_reflns_number 15683
_diffrn_reflns_theta_full 25.242
_diffrn_reflns_theta_max 27.330
_diffrn_reflns_theta_min 2.473
_exptl_absorpt_coefficient_mu 2.457
_exptl_absorpt_correction_T_max 0.7455
_exptl_absorpt_correction_T_min 0.6849
_exptl_absorpt_correction_type multi-scan
_exptl_absorpt_process_details
;
(SADABS; Bruker, 2014)
;
_exptl_crystal_colour colourless
_exptl_crystal_density_diffrn 1.798
_exptl_crystal_description 'cut from cube'
_exptl_crystal_F_000 680
_exptl_crystal_size_max 0.215
_exptl_crystal_size_mid 0.206
_exptl_crystal_size_min 0.128
_refine_diff_density_max 0.676
_refine_diff_density_min -0.394
_refine_ls_extinction_method none
_refine_ls_goodness_of_fit_ref 1.052
_refine_ls_hydrogen_treatment mixed
_refine_ls_matrix_type full
_refine_ls_number_parameters 171
_refine_ls_number_reflns 2935
_refine_ls_number_restraints 2
_refine_ls_restrained_S_all 1.052
_refine_ls_R_factor_all 0.0292
_refine_ls_R_factor_gt 0.0254
_refine_ls_shift/su_max 0.001
_refine_ls_shift/su_mean 0.000
_refine_ls_structure_factor_coef Fsqd
_refine_ls_weighting_details 'w=1/[\s^2^(Fo^2^)+(0.0217P)^2^+1.2626P] where P=(Fo^2^+2Fc^2^)/3'
_refine_ls_weighting_scheme calc
_refine_ls_wR_factor_gt 0.0529
_refine_ls_wR_factor_ref 0.0551
_reflns_number_gt 2659
_reflns_number_total 2935
_reflns_threshold_expression 'I > 2\s(I)'
_cod_data_source_file ef3030sup1.cif
_cod_data_source_block 26DEP_u008226NIS
_cod_original_sg_symbol_H-M 'P 21/n'
_cod_database_code 2022626
_shelx_space_group_comment
;
The symmetry employed for this shelxl refinement is uniquely defined
by the following loop, which should always be used as a source of
symmetry information in preference to the above space-group names.
They are only intended as comments.
;

loop_
_space_group_symop_operation_xyz
'x, y, z'
'-x+1/2, y+1/2, -z+1/2'
'-x, -y, -z'
'x-1/2, -y-1/2, z-1/2'

loop_
_atom_site_type_symbol
_atom_site_label
_atom_site_fract_x
_atom_site_fract_y
_atom_site_fract_z
_atom_site_U_iso_or_equiv
_atom_site_adp_type
_atom_site_calc_flag
_atom_site_occupancy
_atom_site_disorder_assembly
_atom_site_disorder_group
I I1 0.47984(2) 0.62904(2) 0.27102(2) 0.01364(6) Uani d 1 . .
O O1 0.5343(2) 0.62403(17) -0.01867(19) 0.0230(5) Uani d 1 . .
N N1 0.6258(3) 0.64370(18) 0.4895(2) 0.0150(5) Uani d 1 . .
C C1 0.9150(4) 0.6114(2) 0.3373(3) 0.0240(7) Uani d 1 . .
O O2 0.1318(2) 0.59239(16) 0.15173(19) 0.0202(4) Uani d 1 . .
N N2 0.3523(2) 0.61269(18) 0.0932(2) 0.0140(5) Uani d 1 . .
C C2 0.8452(3) 0.6124(2) 0.4132(3) 0.0195(6) Uani d 1 . .
C C3 0.7681(3) 0.6209(2) 0.5157(3) 0.0153(6) Uani d 1 . .
C C4 0.8422(3) 0.6107(2) 0.6373(3) 0.0189(6) Uani d 1 . .
H H4 0.941671 0.593203 0.653462 0.023 Uiso calc 1 . .
C C5 0.7698(3) 0.6261(2) 0.7341(3) 0.0191(6) Uani d 1 . .
H H5 0.818836 0.619484 0.817639 0.023 Uiso calc 1 . .
C C6 0.6261(3) 0.6512(2) 0.7085(3) 0.0172(6) Uani d 1 . .
H H6 0.574839 0.663213 0.774008 0.021 Uiso calc 1 . .
C C7 0.5566(3) 0.6588(2) 0.5850(3) 0.0154(6) Uani d 1 . .
C C8 0.4052(4) 0.6891(3) 0.5569(3) 0.0245(7) Uani d 1 . .
C C9 0.2912(4) 0.7176(3) 0.5427(3) 0.0348(9) Uani d 1 . .
C C10 0.4077(3) 0.6126(2) -0.0148(3) 0.0160(6) Uani d 1 . .
C C11 0.2866(3) 0.5959(2) -0.1242(3) 0.0203(6) Uani d 1 . .
H H11A 0.302627 0.531575 -0.170131 0.024 Uiso calc 1 . .
H H11B 0.278095 0.656173 -0.181828 0.024 Uiso calc 1 . .
C C12 0.1517(3) 0.5855(2) -0.0665(3) 0.0187(6) Uani d 1 . .
H H12A 0.081287 0.641080 -0.097690 0.022 Uiso calc 1 . .
H H12B 0.105560 0.516507 -0.086346 0.022 Uiso calc 1 . .
C C13 0.2045(3) 0.5967(2) 0.0719(3) 0.0157(6) Uani d 1 . .
H H1 0.972(3) 0.610(3) 0.276(2) 0.031(10) Uiso d 1 . .
H H9 0.199(2) 0.743(3) 0.532(3) 0.040(11) Uiso d 1 . .

loop_
_atom_site_aniso_label
_atom_site_aniso_U_11
_atom_site_aniso_U_22
_atom_site_aniso_U_33
_atom_site_aniso_U_12
_atom_site_aniso_U_13
_atom_site_aniso_U_23
I1 0.01337(10) 0.01590(10) 0.01125(10) 0.00052(7) 0.00128(7) -0.00083(7)
O1 0.0172(11) 0.0352(13) 0.0175(11) -0.0061(9) 0.0059(9) -0.0001(9)
N1 0.0168(12) 0.0175(12) 0.0103(11) 0.0024(9) 0.0011(9) -0.0009(9)
C1 0.0223(16) 0.0255(16) 0.0234(17) 0.0002(13) 0.0017(13) -0.0049(13)
O2 0.0169(11) 0.0254(11) 0.0200(11) -0.0008(9) 0.0080(9) -0.0024(9)
N2 0.0108(11) 0.0203(12) 0.0105(11) -0.0009(9) 0.0009(9) -0.0030(9)
C2 0.0156(14) 0.0182(14) 0.0221(15) 0.0009(11) -0.0029(12) -0.0006(12)
C3 0.0148(14) 0.0134(13) 0.0178(14) 0.0005(11) 0.0036(11) -0.0027(11)
C4 0.0142(14) 0.0190(15) 0.0215(15) 0.0015(11) -0.0022(12) -0.0008(12)
C5 0.0227(15) 0.0182(15) 0.0147(14) -0.0021(12) -0.0010(12) 0.0028(11)
C6 0.0209(15) 0.0182(14) 0.0133(14) -0.0020(11) 0.0056(12) 0.0008(11)
C7 0.0173(14) 0.0174(14) 0.0125(13) 0.0016(11) 0.0051(11) -0.0004(11)
C8 0.0327(19) 0.0355(18) 0.0067(14) 0.0018(15) 0.0071(13) -0.0009(12)
C9 0.036(2) 0.055(2) 0.0145(16) 0.0164(18) 0.0077(15) 0.0075(15)
C10 0.0180(15) 0.0169(14) 0.0126(13) -0.0014(11) 0.0017(11) 0.0014(11)
C11 0.0187(15) 0.0292(16) 0.0117(14) -0.0037(12) -0.0004(12) -0.0012(12)
C12 0.0139(14) 0.0217(15) 0.0184(15) -0.0012(11) -0.0025(12) -0.0019(12)
C13 0.0160(14) 0.0120(13) 0.0191(14) 0.0007(11) 0.0031(12) -0.0022(11)

loop_
_atom_type_symbol
_atom_type_description
_atom_type_scat_dispersion_real
_atom_type_scat_dispersion_imag
_atom_type_scat_source
C C 0.0033 0.0016 'International Tables Vol C Tables 4.2.6.8 and 6.1.1.4'
H H 0.0000 0.0000 'International Tables Vol C Tables 4.2.6.8 and 6.1.1.4'
N N 0.0061 0.0033 'International Tables Vol C Tables 4.2.6.8 and 6.1.1.4'
O O 0.0106 0.0060 'International Tables Vol C Tables 4.2.6.8 and 6.1.1.4'
I I -0.4742 1.8119 'International Tables Vol C Tables 4.2.6.8 and 6.1.1.4'

loop_
_geom_angle_atom_site_label_1
_geom_angle_atom_site_label_2
_geom_angle_atom_site_label_3
_geom_angle_site_symmetry_1
_geom_angle_site_symmetry_3
_geom_angle
_geom_angle_publ_flag
C7 N1 C3 . . 118.2(2) ?
C2 C1 H1 . . 179(2) ?
C10 N2 C13 . . 112.7(2) ?
C10 N2 I1 . . 123.44(18) ?
C13 N2 I1 . . 123.83(18) ?
C1 C2 C3 . . 174.2(3) ?
N1 C3 C4 . . 121.8(3) ?
N1 C3 C2 . . 118.3(2) ?
C4 C3 C2 . . 119.9(3) ?
C5 C4 C3 . . 119.3(3) ?
C5 C4 H4 . . 120.3 ?
C3 C4 H4 . . 120.3 ?
C6 C5 C4 . . 119.3(3) ?
C6 C5 H5 . . 120.3 ?
C4 C5 H5 . . 120.3 ?
C5 C6 C7 . . 119.0(3) ?
C5 C6 H6 . . 120.5 ?
C7 C6 H6 . . 120.5 ?
N1 C7 C6 . . 122.3(3) ?
N1 C7 C8 . . 118.2(2) ?
C6 C7 C8 . . 119.4(3) ?
C9 C8 C7 . . 174.7(4) ?
C8 C9 H9 . . 178(2) ?
O1 C10 N2 . . 124.3(3) ?
O1 C10 C11 . . 126.6(3) ?
N2 C10 C11 . . 109.2(2) ?
C10 C11 C12 . . 104.5(2) ?
C10 C11 H11A . . 110.8 ?
C12 C11 H11A . . 110.8 ?
C10 C11 H11B . . 110.8 ?
C12 C11 H11B . . 110.8 ?
H11A C11 H11B . . 108.9 ?
C13 C12 C11 . . 105.1(2) ?
C13 C12 H12A . . 110.7 ?
C11 C12 H12A . . 110.7 ?
C13 C12 H12B . . 110.7 ?
C11 C12 H12B . . 110.7 ?
H12A C12 H12B . . 108.8 ?
O2 C13 N2 . . 125.0(3) ?
O2 C13 C12 . . 126.5(3) ?
N2 C13 C12 . . 108.5(2) ?

loop_
_geom_bond_atom_site_label_1
_geom_bond_atom_site_label_2
_geom_bond_site_symmetry_2
_geom_bond_distance
_geom_bond_publ_flag
I1 N2 . 2.103(2) ?
O1 C10 . 1.213(3) ?
N1 C7 . 1.347(3) ?
N1 C3 . 1.354(4) ?
C1 C2 . 1.154(4) ?
C1 H1 . 0.936(18) ?
O2 C13 . 1.210(3) ?
N2 C10 . 1.381(3) ?
N2 C13 . 1.387(3) ?
C2 C3 . 1.452(4) ?
C3 C4 . 1.392(4) ?
C4 C5 . 1.380(4) ?
C4 H4 . 0.9500 ?
C5 C6 . 1.372(4) ?
C5 H5 . 0.9500 ?
C6 C7 . 1.394(4) ?
C6 H6 . 0.9500 ?
C7 C8 . 1.459(4) ?
C8 C9 . 1.121(5) ?
C9 H9 . 0.919(18) ?
C10 C11 . 1.512(4) ?
C11 C12 . 1.530(4) ?
C11 H11A . 0.9900 ?
C11 H11B . 0.9900 ?
C12 C13 . 1.514(4) ?
C12 H12A . 0.9900 ?
C12 H12B . 0.9900 ?

loop_
_geom_hbond_atom_site_label_D
_geom_hbond_atom_site_label_H
_geom_hbond_atom_site_label_A
_geom_hbond_site_symmetry_A
_geom_hbond_distance_DH
_geom_hbond_distance_HA
_geom_hbond_distance_DA
_geom_hbond_angle_DHA
_geom_hbond_publ_flag
C6 H6 O1 1_556 0.95 2.43 3.283(3) 150.0 yes
C11 H11A I1 3_665 0.99 3.24 4.128(3) 150.0 yes
C12 H12B O2 3_565 0.99 2.62 3.506(3) 148.4 yes

_cod_database_fobs_code 2022626
